data_2211418
loop_
_publ_author_name
'Chun-Ling Liu'
'Ren-Zhang Wang'
'Shou-Cai Zhang'

_publ_section_title
;<i>catena</i>-Poly[[[aqua(dipyrido[3,2-<i>a</i>:2',3'-<i>c</i>]phenazine)cobalt(II)]-\m-succinato]
 monohydrate]
;
_journal_coeditor_code HB2186
_journal_issue 12
_journal_name_full 'Acta Crystallographica Section E'
_journal_page_first m3167
_journal_page_last m3169
_journal_paper_doi 10.1107/S1600536806045260
_journal_volume 62
_journal_year 2006
_chemical_formula_iupac '[Co (C4 H4 O4) (C18 H10 N4) (H2 O)] , H2 O'
_chemical_formula_moiety 'C22 H16 Co N4 O5 , H2 O'
_chemical_formula_sum 'C22 H18 Co N4 O6'
_chemical_formula_weight 493.33
_chemical_name_systematic
;
catena-Poly[[[aqua(dipyrido[3,2-a:2',3'-c]phenazine)cobalt(II)]-\m-succinato]
monohydrate]
;
_space_group_IT_number 14
_symmetry_cell_setting monoclinic
_symmetry_space_group_name_Hall '-P 2ybc'
_symmetry_space_group_name_H-M 'P 1 21/c 1'
_atom_sites_solution_hydrogens mixed
_atom_sites_solution_primary direct
_atom_sites_solution_secondary difmap
_audit_creation_method SHELXL97
_cell_angle_alpha 90.00
_cell_angle_beta 95.27(3)
_cell_angle_gamma 90.00
_cell_formula_units_Z 4
_cell_length_a 8.6818(17)
_cell_length_b 7.8022(16)
_cell_length_c 30.968(6)
_cell_measurement_reflns_used 12823
_cell_measurement_temperature 292(2)
_cell_measurement_theta_max 27.47
_cell_measurement_theta_min 3.01
_cell_volume 2088.8(7)
_computing_cell_refinement PROCESS-AUTO
_computing_data_collection 'PROCESS-AUTO (Rigaku, 1998)'
_computing_data_reduction PROCESS-AUTO
_computing_molecular_graphics 'SHELXTL-Plus (Sheldrick, 1990)'
_computing_publication_material SHELXL97
_computing_structure_refinement 'SHELXL97 (Sheldrick, 1997)'
_computing_structure_solution 'SHELXS97 (Sheldrick, 1997)'
_diffrn_ambient_temperature 292(2)
_diffrn_detector_area_resol_mean 10.0
_diffrn_measured_fraction_theta_full 0.993
_diffrn_measured_fraction_theta_max 0.992
_diffrn_measurement_device_type 'Rigaku R-AXIS RAPID'
_diffrn_measurement_method \w
_diffrn_radiation_monochromator graphite
_diffrn_radiation_source 'rotorating anode'
_diffrn_radiation_type MoK\a
_diffrn_radiation_wavelength 0.71073
_diffrn_reflns_av_R_equivalents 0.0744
_diffrn_reflns_av_sigmaI/netI 0.0675
_diffrn_reflns_limit_h_max 11
_diffrn_reflns_limit_h_min -11
_diffrn_reflns_limit_k_max 10
_diffrn_reflns_limit_k_min -9
_diffrn_reflns_limit_l_max 37
_diffrn_reflns_limit_l_min -40
_diffrn_reflns_number 18973
_diffrn_reflns_theta_full 25.00
_diffrn_reflns_theta_max 27.47
_diffrn_reflns_theta_min 3.28
_diffrn_standards_number 0
_exptl_absorpt_coefficient_mu 0.871
_exptl_absorpt_correction_T_max 0.816
_exptl_absorpt_correction_T_min 0.759
_exptl_absorpt_correction_type multi-scan
_exptl_absorpt_process_details '(ABSCOR; Higashi, 1995)'
_exptl_crystal_colour red
_exptl_crystal_density_diffrn 1.569
_exptl_crystal_density_method 'not measured'
_exptl_crystal_description block
_exptl_crystal_F_000 1012
_exptl_crystal_size_max 0.31
_exptl_crystal_size_mid 0.27
_exptl_crystal_size_min 0.24
_refine_diff_density_max 3.078
_refine_diff_density_min -0.432
_refine_ls_extinction_method none
_refine_ls_goodness_of_fit_ref 1.044
_refine_ls_hydrogen_treatment mixed
_refine_ls_matrix_type full
_refine_ls_number_parameters 310
_refine_ls_number_reflns 4741
_refine_ls_number_restraints 5
_refine_ls_restrained_S_all 1.044
_refine_ls_R_factor_all 0.1065
_refine_ls_R_factor_gt 0.0739
_refine_ls_shift/su_max 0.001
_refine_ls_shift/su_mean 0.000
_refine_ls_structure_factor_coef Fsqd
_refine_ls_weighting_details 'calc w = 1/[\s^2^(Fo^2^)+(0.11P)^2^+1.9763P] where P=(Fo^2^+2Fc^2^)/3'
_refine_ls_weighting_scheme calc
_refine_ls_wR_factor_gt 0.1873
_refine_ls_wR_factor_ref 0.2105
_reflns_number_gt 3215
_reflns_number_total 4741
_reflns_threshold_expression I>2\s(I)
_cod_data_source_file hb2186.cif
_cod_data_source_block I
_cod_depositor_comments
;
The following automatic conversions were performed:
'_symmetry_cell_setting' value 'Monoclinic' changed to 'monoclinic'
according to '/home/saulius/struct/CIF-dictionaries/cif_core.dic'
dictionary named 'cif_core.dic' version 2.4.1 from 2010-06-29.

Automatic conversion script
Id: cif_fix_enum 1527 2010-12-29 10:47:43Z saulius 

The following automatic conversions were performed:

'_symmetry_cell_setting' value 'Monoclinic' changed to 'monoclinic'
according to /home/saulius/struct/CIF-dictionaries/cif_core.dic
dictionary named 'cif_core.dic' version 2.4.1 from 2010-06-29.

Automatic conversion script
Id: cif_fix_values 1715 2011-07-08 13:25:40Z adriana 

The following automatic conversions were performed:

'_atom_sites_solution_hydrogens' value 'difmap and geom' was changed
to 'mixed'.

Automatic conversion script
Id: cif_fix_values 6452 2018-10-05 10:23:21Z andrius 
;
_cod_original_cell_volume 2088.9(7)
_cod_original_sg_symbol_H-M 'P 21/c'
_cod_database_code 2211418
_cod_database_fobs_code 2211418

loop_
_symmetry_equiv_pos_as_xyz
'x, y, z'
'-x, y+1/2, -z+1/2'
'-x, -y, -z'
'x, -y-1/2, z-1/2'

loop_
_atom_site_type_symbol
_atom_site_label
_atom_site_fract_x
_atom_site_fract_y
_atom_site_fract_z
_atom_site_U_iso_or_equiv
_atom_site_adp_type
_atom_site_calc_flag
_atom_site_refinement_flags
_atom_site_occupancy
C C1 0.1687(5) 0.2986(6) 0.73657(15) 0.0430(10) Uani d . 1
C C2 0.1010(5) 0.4481(6) 0.71048(15) 0.0475(11) Uani d . 1
H H2A -0.0087 0.4545 0.7140 0.057 Uiso calc R 1
H H2B 0.1119 0.4266 0.6801 0.057 Uiso calc R 1
C C3 0.1738(6) 0.6196(6) 0.72261(15) 0.0472(11) Uani d . 1
H H3A 0.1130 0.7095 0.7076 0.057 Uiso calc R 1
H H3B 0.1706 0.6376 0.7535 0.057 Uiso calc R 1
C C4 0.3369(5) 0.6341(5) 0.71182(13) 0.0382(9) Uani d . 1
C C5 0.2173(6) -0.0034(6) 0.87933(15) 0.0485(11) Uani d . 1
H H5 0.2058 -0.0934 0.8596 0.058 Uiso calc R 1
C C6 0.1530(7) -0.0185(7) 0.91811(17) 0.0585(13) Uani d . 1
H H6 0.0989 -0.1169 0.9244 0.070 Uiso calc R 1
C C7 0.1703(7) 0.1159(7) 0.94796(16) 0.0578(13) Uani d . 1
H H7 0.1284 0.1075 0.9745 0.069 Uiso calc R 1
C C8 0.2501(6) 0.2615(6) 0.93777(14) 0.0465(11) Uani d . 1
C C9 0.3133(5) 0.2650(5) 0.89771(13) 0.0390(9) Uani d . 1
C C10 0.4001(5) 0.4130(5) 0.88498(12) 0.0380(9) Uani d . 1
C C11 0.5328(6) 0.5404(6) 0.83269(14) 0.0472(11) Uani d . 1
H H11 0.5693 0.5377 0.8054 0.057 Uiso calc R 1
C C12 0.5603(7) 0.6857(6) 0.85834(16) 0.0532(13) Uani d . 1
H H12 0.6159 0.7774 0.8485 0.064 Uiso calc R 1
C C13 0.5053(7) 0.6921(6) 0.89786(16) 0.0519(12) Uani d . 1
H H13 0.5229 0.7886 0.9152 0.062 Uiso calc R 1
C C14 0.4228(6) 0.5550(6) 0.91247(13) 0.0428(10) Uani d . 1
C C15 0.3547(6) 0.5556(6) 0.95388(13) 0.0452(11) Uani d . 1
C C16 0.2701(6) 0.4100(7) 0.96631(13) 0.0471(11) Uani d . 1
C C17 0.2216(7) 0.5495(8) 1.02874(15) 0.0628(15) Uani d . 1
C C18 0.3077(7) 0.6920(7) 1.01627(15) 0.0590(14) Uani d . 1
C C19 0.3243(8) 0.8376(8) 1.04357(17) 0.0727(18) Uani d . 1
H H19 0.3806 0.9318 1.0354 0.087 Uiso calc R 1
C C20 0.2579(9) 0.8397(11) 1.0818(2) 0.085(2) Uani d . 1
H H20 0.2681 0.9356 1.0997 0.102 Uiso calc R 1
C C21 0.1750(9) 0.6984(12) 1.09397(18) 0.090(3) Uani d . 1
H H21 0.1315 0.7017 1.1203 0.108 Uiso calc R 1
C C22 0.1544(8) 0.5541(10) 1.06890(16) 0.0733(18) Uani d . 1
H H22 0.0980 0.4615 1.0779 0.088 Uiso calc R 1
N N1 0.4560(4) 0.4050(4) 0.84584(11) 0.0394(8) Uani d . 1
N N2 0.2953(5) 0.1355(5) 0.86886(12) 0.0422(8) Uani d . 1
N N3 0.2040(5) 0.4069(6) 1.00327(12) 0.0573(11) Uani d . 1
N N4 0.3752(5) 0.6932(5) 0.97869(12) 0.0534(11) Uani d . 1
O O1 0.2278(4) 0.3294(4) 0.77472(10) 0.0508(8) Uani d . 1
O O2 0.1612(4) 0.1528(4) 0.71977(11) 0.0553(9) Uani d . 1
O O1W 0.3003(4) -0.0376(4) 0.78083(10) 0.0480(8) Uani d D 1
O O3 0.3794(4) 0.5638(4) 0.67832(9) 0.0464(8) Uani d . 1
O O2W -0.0779(8) 0.0431(9) 0.65845(14) 0.113(2) Uani d D 1
H H22W 0.006(7) 0.077(13) 0.677(2) 0.170 Uiso d D 1
H H21W -0.139(9) -0.017(12) 0.676(2) 0.170 Uiso d D 1
O O4 0.4358(4) 0.7225(4) 0.73540(10) 0.0468(8) Uani d . 1
Co Co1 0.39350(7) 0.18197(7) 0.809548(17) 0.0385(2) Uani d . 1
H H11W 0.230(5) 0.002(6) 0.7585(13) 0.058 Uiso d D 1
H H12W 0.349(6) -0.125(5) 0.7674(15) 0.058 Uiso d D 1

loop_
_atom_site_aniso_label
_atom_site_aniso_U_11
_atom_site_aniso_U_22
_atom_site_aniso_U_33
_atom_site_aniso_U_12
_atom_site_aniso_U_13
_atom_site_aniso_U_23
C1 0.034(2) 0.048(2) 0.048(2) -0.0015(19) 0.0039(18) -0.002(2)
C2 0.032(2) 0.059(3) 0.051(2) -0.001(2) 0.0002(19) -0.002(2)
C3 0.046(3) 0.045(2) 0.051(2) 0.009(2) 0.011(2) 0.006(2)
C4 0.041(2) 0.0334(19) 0.041(2) 0.0057(18) 0.0063(18) 0.0067(17)
C5 0.046(3) 0.045(2) 0.054(3) 0.000(2) 0.001(2) 0.004(2)
C6 0.062(4) 0.055(3) 0.061(3) -0.007(3) 0.013(3) 0.015(2)
C7 0.061(4) 0.068(3) 0.047(2) -0.003(3) 0.014(2) 0.014(2)
C8 0.045(3) 0.054(3) 0.041(2) 0.010(2) 0.0051(19) 0.010(2)
C9 0.041(2) 0.040(2) 0.036(2) 0.0066(18) 0.0037(17) 0.0032(18)
C10 0.044(3) 0.037(2) 0.0330(19) 0.0057(18) -0.0005(17) 0.0003(17)
C11 0.062(3) 0.043(2) 0.039(2) 0.000(2) 0.015(2) 0.0013(19)
C12 0.073(4) 0.039(2) 0.048(3) -0.008(2) 0.013(2) 0.001(2)
C13 0.070(4) 0.038(2) 0.047(2) -0.002(2) 0.001(2) -0.0068(19)
C14 0.044(3) 0.045(2) 0.038(2) 0.008(2) 0.0016(18) 0.0001(19)
C15 0.049(3) 0.052(3) 0.0333(19) 0.014(2) 0.0003(18) -0.0022(19)
C16 0.044(3) 0.066(3) 0.0307(19) 0.012(2) 0.0022(18) 0.001(2)
C17 0.060(4) 0.093(4) 0.035(2) 0.030(3) 0.001(2) -0.002(3)
C18 0.062(3) 0.077(4) 0.036(2) 0.023(3) -0.005(2) -0.008(2)
C19 0.079(5) 0.088(4) 0.047(3) 0.024(3) -0.010(3) -0.026(3)
C20 0.092(5) 0.114(6) 0.047(3) 0.037(5) 0.000(3) -0.025(3)
C21 0.086(5) 0.147(7) 0.037(3) 0.044(5) 0.009(3) -0.018(4)
C22 0.066(4) 0.112(5) 0.043(3) 0.018(4) 0.011(2) -0.003(3)
N1 0.040(2) 0.0422(19) 0.0360(17) 0.0015(16) 0.0046(15) 0.0025(15)
N2 0.042(2) 0.0414(18) 0.0436(19) 0.0028(16) 0.0071(16) 0.0005(16)
N3 0.055(3) 0.080(3) 0.0379(19) 0.010(2) 0.0106(18) 0.003(2)
N4 0.063(3) 0.058(2) 0.0384(19) 0.015(2) -0.0003(18) -0.0111(18)
O1 0.057(2) 0.0472(18) 0.0468(17) 0.0088(16) -0.0031(15) -0.0103(14)
O2 0.056(2) 0.0508(19) 0.0579(19) -0.0029(16) -0.0010(16) -0.0129(16)
O1W 0.051(2) 0.0415(17) 0.0531(18) -0.0037(15) 0.0120(15) -0.0127(15)
O3 0.049(2) 0.0514(17) 0.0399(15) -0.0001(15) 0.0092(14) -0.0075(14)
O2W 0.095(4) 0.177(6) 0.065(3) -0.063(4) -0.004(3) -0.010(3)
O4 0.052(2) 0.0444(16) 0.0451(16) -0.0013(15) 0.0114(15) -0.0088(14)
Co1 0.0426(4) 0.0365(3) 0.0369(3) -0.0002(2) 0.0068(2) -0.0037(2)

loop_
_atom_type_symbol
_atom_type_description
_atom_type_scat_dispersion_real
_atom_type_scat_dispersion_imag
_atom_type_scat_source
C C 0.0033 0.0016 'International Tables Vol C Tables 4.2.6.8 and 6.1.1.4'
H H 0.0000 0.0000 'International Tables Vol C Tables 4.2.6.8 and 6.1.1.4'
N N 0.0061 0.0033 'International Tables Vol C Tables 4.2.6.8 and 6.1.1.4'
O O 0.0106 0.0060 'International Tables Vol C Tables 4.2.6.8 and 6.1.1.4'
Co Co 0.3494 0.9721 'International Tables Vol C Tables 4.2.6.8 and 6.1.1.4'

loop_
_geom_angle_atom_site_label_1
_geom_angle_atom_site_label_2
_geom_angle_atom_site_label_3
_geom_angle_site_symmetry_1
_geom_angle_site_symmetry_3
_geom_angle
_geom_angle_publ_flag
O2 C1 O1 . . 124.2(4) ?
O2 C1 C2 . . 118.6(4) ?
O1 C1 C2 . . 117.2(4) ?
C1 C2 C3 . . 114.7(4) ?
C1 C2 H2A . . 108.6 ?
C3 C2 H2A . . 108.6 ?
C1 C2 H2B . . 108.6 ?
C3 C2 H2B . . 108.6 ?
H2A C2 H2B . . 107.6 ?
C4 C3 C2 . . 113.3(4) ?
C4 C3 H3A . . 108.9 ?
C2 C3 H3A . . 108.9 ?
C4 C3 H3B . . 108.9 ?
C2 C3 H3B . . 108.9 ?
H3A C3 H3B . . 107.7 ?
O3 C4 O4 . . 118.3(4) ?
O3 C4 C3 . . 120.6(4) ?
O4 C4 C3 . . 121.1(4) ?
O3 C4 Co1 . 2_656 59.9(2) ?
O4 C4 Co1 . 2_656 58.5(2) ?
C3 C4 Co1 . 2_656 175.2(3) ?
N2 C5 C6 . . 122.6(5) ?
N2 C5 H5 . . 118.7 ?
C6 C5 H5 . . 118.7 ?
C5 C6 C7 . . 119.1(5) ?
C5 C6 H6 . . 120.5 ?
C7 C6 H6 . . 120.5 ?
C8 C7 C6 . . 119.4(4) ?
C8 C7 H7 . . 120.3 ?
C6 C7 H7 . . 120.3 ?
C7 C8 C9 . . 117.6(5) ?
C7 C8 C16 . . 123.3(4) ?
C9 C8 C16 . . 119.1(4) ?
N2 C9 C8 . . 122.8(4) ?
N2 C9 C10 . . 116.5(4) ?
C8 C9 C10 . . 120.7(4) ?
N1 C10 C14 . . 122.8(4) ?
N1 C10 C9 . . 116.5(4) ?
C14 C10 C9 . . 120.8(4) ?
N1 C11 C12 . . 122.4(4) ?
N1 C11 H11 . . 118.8 ?
C12 C11 H11 . . 118.8 ?
C13 C12 C11 . . 119.2(5) ?
C13 C12 H12 . . 120.4 ?
C11 C12 H12 . . 120.4 ?
C12 C13 C14 . . 120.2(4) ?
C12 C13 H13 . . 119.9 ?
C14 C13 H13 . . 119.9 ?
C13 C14 C10 . . 117.4(4) ?
C13 C14 C15 . . 123.2(4) ?
C10 C14 C15 . . 119.4(4) ?
N4 C15 C16 . . 122.4(4) ?
N4 C15 C14 . . 118.0(5) ?
C16 C15 C14 . . 119.7(4) ?
N3 C16 C15 . . 121.5(4) ?
N3 C16 C8 . . 118.1(5) ?
C15 C16 C8 . . 120.4(4) ?
N3 C17 C18 . . 121.1(5) ?
N3 C17 C22 . . 119.6(6) ?
C18 C17 C22 . . 119.3(6) ?
N4 C18 C17 . . 121.5(5) ?
N4 C18 C19 . . 118.7(6) ?
C17 C18 C19 . . 119.7(5) ?
C20 C19 C18 . . 120.0(7) ?
C20 C19 H19 . . 120.0 ?
C18 C19 H19 . . 120.0 ?
C19 C20 C21 . . 119.8(6) ?
C19 C20 H20 . . 120.1 ?
C21 C20 H20 . . 120.1 ?
C22 C21 C20 . . 122.9(6) ?
C22 C21 H21 . . 118.5 ?
C20 C21 H21 . . 118.5 ?
C21 C22 C17 . . 118.3(7) ?
C21 C22 H22 . . 120.9 ?
C17 C22 H22 . . 120.9 ?
C11 N1 C10 . . 118.0(4) ?
C11 N1 Co1 . . 126.9(3) ?
C10 N1 Co1 . . 114.8(3) ?
C5 N2 C9 . . 118.5(4) ?
C5 N2 Co1 . . 127.0(3) ?
C9 N2 Co1 . . 114.5(3) ?
C16 N3 C17 . . 116.7(5) ?
C15 N4 C18 . . 116.7(5) ?
C1 O1 Co1 . . 125.7(3) ?
Co1 O1W H11W . . 104(3) ?
Co1 O1W H12W . . 129(4) ?
H11W O1W H12W . . 102(4) ?
C4 O3 Co1 . 2_656 90.2(3) ?
H22W O2W H21W . . 104(3) ?
C4 O4 Co1 . 2_656 91.0(3) ?
O1W Co1 O1 . . 90.61(14) n
O1W Co1 N1 . . 169.90(14) n
O1 Co1 N1 . . 87.24(13) n
O1W Co1 N2 . . 93.36(14) n
O1 Co1 N2 . . 103.34(15) n
N1 Co1 N2 . . 77.57(14) y
O1W Co1 O4 . 2_646 96.28(13) n
O1 Co1 O4 . 2_646 93.93(14) n
N1 Co1 O4 . 2_646 93.71(13) n
N2 Co1 O4 . 2_646 160.12(15) n
O1W Co1 O3 . 2_646 92.05(14) n
O1 Co1 O3 . 2_646 154.36(14) n
N1 Co1 O3 . 2_646 94.16(14) n
N2 Co1 O3 . 2_646 101.96(13) n
O4 Co1 O3 2_646 2_646 60.43(12) y

loop_
_geom_bond_atom_site_label_1
_geom_bond_atom_site_label_2
_geom_bond_site_symmetry_2
_geom_bond_distance
_geom_bond_publ_flag
C1 O2 . 1.250(5) y
C1 O1 . 1.267(5) y
C1 C2 . 1.507(6) ?
C2 C3 . 1.512(7) ?
C2 H2A . 0.9700 ?
C2 H2B . 0.9700 ?
C3 C4 . 1.489(7) ?
C3 H3A . 0.9700 ?
C3 H3B . 0.9700 ?
C4 O3 . 1.258(5) y
C4 O4 . 1.277(6) y
C4 Co1 2_656 2.518(5) ?
C5 N2 . 1.334(6) ?
C5 C6 . 1.375(7) ?
C5 H5 . 0.9300 ?
C6 C7 . 1.397(8) ?
C6 H6 . 0.9300 ?
C7 C8 . 1.382(7) ?
C7 H7 . 0.9300 ?
C8 C9 . 1.402(6) ?
C8 C16 . 1.458(7) ?
C9 N2 . 1.348(6) ?
C9 C10 . 1.453(6) ?
C10 N1 . 1.348(5) ?
C10 C14 . 1.400(6) ?
C11 N1 . 1.332(6) ?
C11 C12 . 1.392(6) ?
C11 H11 . 0.9300 ?
C12 C13 . 1.355(7) ?
C12 H12 . 0.9300 ?
C13 C14 . 1.386(7) ?
C13 H13 . 0.9300 ?
C14 C15 . 1.460(6) ?
C15 N4 . 1.323(6) ?
C15 C16 . 1.425(7) ?
C16 N3 . 1.327(6) ?
C17 N3 . 1.364(7) ?
C17 C18 . 1.413(9) ?
C17 C22 . 1.421(7) ?
C18 N4 . 1.350(7) ?
C18 C19 . 1.415(7) ?
C19 C20 . 1.365(9) ?
C19 H19 . 0.9300 ?
C20 C21 . 1.388(11) ?
C20 H20 . 0.9300 ?
C21 C22 . 1.370(10) ?
C21 H21 . 0.9300 ?
C22 H22 . 0.9300 ?
Co1 N1 . 2.115(4) y
Co1 N2 . 2.126(4) y
Co1 O1 . 2.067(3) y
Co1 O1W . 2.061(3) y
Co1 O3 2_646 2.177(3) y
Co1 O4 2_646 2.147(3) y
O1W H11W . 0.93(4) ?
O1W H12W . 0.92(4) ?
O2W H22W . 0.92(7) ?
O2W H21W . 0.92(7) ?

loop_
_geom_hbond_atom_site_label_D
_geom_hbond_atom_site_label_H
_geom_hbond_atom_site_label_A
_geom_hbond_site_symmetry_A
_geom_hbond_distance_DH
_geom_hbond_distance_HA
_geom_hbond_distance_DA
_geom_hbond_angle_DHA
O1W H11W O2 . 0.93(4) 1.75(3) 2.612(5) 154(5)
O1W H12W O4 1_545 0.92(4) 1.76(2) 2.678(4) 172(5)
O2W H21W O1 2_546 0.92(7) 2.14(8) 3.041(6) 165(9)
O2W H22W O2 . 0.92(7) 1.90(6) 2.815(6) 173(10)

loop_
_geom_torsion_atom_site_label_1
_geom_torsion_atom_site_label_2
_geom_torsion_atom_site_label_3
_geom_torsion_atom_site_label_4
_geom_torsion
_geom_torsion_publ_flag
C1 C2 C3 C4 67.6(5) yes
